data_2103982
loop_
_publ_author_name
'Darlington, C. N. W.'
'Hriljac, J. A.'
'Knight, K. S.'

_publ_section_title
;
 Structures of Na~0.74~WO~3~
;
_journal_issue 5
_journal_name_full 'Acta Crystallographica Section B'
_journal_page_first 584
_journal_page_last 587
_journal_paper_doi 10.1107/S0108768103015738
_journal_volume 59
_journal_year 2003
_chemical_formula_sum 'Na0.74 O3 W'
_chemical_formula_weight 248.86
_chemical_name_systematic ' ?'
_space_group_IT_number 221
_symmetry_cell_setting cubic
_symmetry_space_group_name_Hall '-P 4 2 3'
_symmetry_space_group_name_H-M 'P m -3 m'
_cell_angle_alpha 90.0
_cell_angle_beta 90.0
_cell_angle_gamma 90.0
_cell_formula_units_Z 1
_cell_length_a 3.857719(7)
_cell_length_b 3.857719
_cell_length_c 3.857719
_cell_volume 57.41056(10)
_cod_data_source_file ws0005.cif
_cod_data_source_block G24741_phase_1
_cod_depositor_comments
;
The following automatic conversions were performed:
'_geom_bond_publ_flag' value 'N' changed to 'n' according to
'/home/saulius/struct/CIF-dictionaries/cif_core.dic' dictionary named
'cif_core.dic' version 2.4.1 from 2010-06-29 (46
times).

'_geom_angle_publ_flag' value 'N' changed to 'n' according to
'/home/saulius/struct/CIF-dictionaries/cif_core.dic' dictionary named
'cif_core.dic' version 2.4.1 from 2010-06-29 (96 times).

Automatic conversion script
Id: cif_fix_enum 1527 2010-12-29 10:47:43Z saulius 

The following automatic conversions were performed:

'_geom_bond_publ_flag' value 'N' changed to 'n' according to
/home/saulius/struct/CIF-dictionaries/cif_core.dic dictionary named
'cif_core.dic' version 2.4.1 from 2010-06-29 (46
times).

'_geom_angle_publ_flag' value 'N' changed to 'n' according
to /home/saulius/struct/CIF-dictionaries/cif_core.dic dictionary
named 'cif_core.dic' version 2.4.1 from 2010-06-29 (96 times).

Automatic conversion script
Id: cif_fix_values 1715 2011-07-08 13:25:40Z adriana 
;
_cod_original_cell_volume 57.41055
_cod_original_sg_symbol_H-M 'P m 3 m'
_cod_database_code 2103982

loop_
_symmetry_equiv_pos_site_id
_symmetry_equiv_pos_as_xyz
1 +x,+y,+z
2 +z,+x,+y
3 +y,+z,+x
4 +x,+y,-z
5 -z,+x,+y
6 +y,-z,+x
7 -z,+x,-y
8 -y,-z,+x
9 +y,-z,-x
10 -x,+y,-z
11 -z,-x,+y
12 +x,-y,-z
13 +y,+x,+z
14 +z,+y,+x
15 +x,+z,+y
16 +y,+x,-z
17 -z,+y,+x
18 +x,-z,+y
19 -z,+y,-x
20 -x,-z,+y
21 +x,-z,-y
22 -y,+x,-z
23 -z,-y,+x
24 +y,-x,-z
-1 -x,-y,-z
-2 -z,-x,-y
-3 -y,-z,-x
-4 -x,-y,+z
-5 +z,-x,-y
-6 -y,+z,-x
-7 +z,-x,+y
-8 +y,+z,-x
-9 -y,+z,+x
-10 +x,-y,+z
-11 +z,+x,-y
-12 -x,+y,+z
-13 -y,-x,-z
-14 -z,-y,-x
-15 -x,-z,-y
-16 -y,-x,+z
-17 +z,-y,-x
-18 -x,+z,-y
-19 +z,-y,+x
-20 +x,+z,-y
-21 -x,+z,+y
-22 +y,-x,+z
-23 +z,+y,-x
-24 -y,+x,+z

loop_
_atom_site_aniso_label
_atom_site_aniso_U_11
_atom_site_aniso_U_22
_atom_site_aniso_U_33
_atom_site_aniso_U_12
_atom_site_aniso_U_13
_atom_site_aniso_U_23
O 0.0089(5) 0.0194(3) 0.0194(3) 0.0 0.0 0.0

loop_
_atom_site_label
_atom_site_fract_x
_atom_site_fract_y
_atom_site_fract_z
_atom_site_U_iso_or_equiv
_atom_site_thermal_displace_type
_atom_site_occupancy
_atom_site_type_symbol
Na 0.5 0.5 0.5 0.0277(6) Uiso 0.74 NA
W 0.0 0.0 0.0 0.0084(3) Uiso 1.0 W
O 0.5 0.0 0.0 0.01589 Uani 1.0 O

loop_
_atom_type_symbol
NA
W
O

loop_
_geom_angle_atom_site_label_1
_geom_angle_atom_site_label_2
_geom_angle_atom_site_label_3
_geom_angle_site_symmetry_1
_geom_angle_site_symmetry_3
_geom_angle
_geom_angle_publ_flag
O Na O 1_555 1_556 90.00000(10) n
O Na O 1_555 1_565 90.00000(10) n
O Na O 1_555 1_566 180.0 n
O Na O 1_555 2_555 60.00000(10) n
O Na O 1_555 2_556 120.00000(10) n
O Na O 1_555 2_655 60.00000(10) n
O Na O 1_555 2_656 120.00000(10) n
O Na O 1_555 3_555 60.0 n
O Na O 1_555 3_565 120.0 n
O Na O 1_555 3_655 60.0 n
O Na O 1_555 3_665 120.0 n
O Na O 1_556 1_565 180.0 n
O Na O 1_556 1_566 90.00000(10) n
O Na O 1_556 2_555 120.00000(10) n
O Na O 1_556 2_556 60.00000(10) n
O Na O 1_556 2_655 120.00000(10) n
O Na O 1_556 2_656 60.00000(10) n
O Na O 1_556 3_555 60.0 n
O Na O 1_556 3_565 120.0 n
O Na O 1_556 3_655 60.0 n
O Na O 1_556 3_665 120.0 n
O Na O 1_565 1_566 90.00000(10) n
O Na O 1_565 2_555 60.00000(10) n
O Na O 1_565 2_556 120.00000(10) n
O Na O 1_565 2_655 60.00000(10) n
O Na O 1_565 2_656 120.00000(10) n
O Na O 1_565 3_555 120.0 n
O Na O 1_565 3_565 60.0 n
O Na O 1_565 3_655 120.0 n
O Na O 1_565 3_665 60.0 n
O Na O 1_566 2_555 120.00000(10) n
O Na O 1_566 2_556 60.00000(10) n
O Na O 1_566 2_655 120.00000(10) n
O Na O 1_566 2_656 60.00000(10) n
O Na O 1_566 3_555 120.0 n
O Na O 1_566 3_565 60.0 n
O Na O 1_566 3_655 120.0 n
O Na O 1_566 3_665 60.0 n
O Na O 2_555 2_556 90.00000(10) n
O Na O 2_555 2_655 90.00000(10) n
O Na O 2_555 2_656 180.0 n
O Na O 2_555 3_555 60.0 n
O Na O 2_555 3_565 60.0 n
O Na O 2_555 3_655 120.0 n
O Na O 2_555 3_665 120.0 n
O Na O 2_556 2_655 180.0 n
O Na O 2_556 2_656 90.00000(10) n
O Na O 2_556 3_555 60.0 n
O Na O 2_556 3_565 60.0 n
O Na O 2_556 3_655 120.0 n
O Na O 2_556 3_665 120.0 n
O Na O 2_655 2_656 90.00000(10) n
O Na O 2_655 3_555 120.0 n
O Na O 2_655 3_565 120.0 n
O Na O 2_655 3_655 60.0 n
O Na O 2_655 3_665 60.0 n
O Na O 2_656 3_555 120.0 n
O Na O 2_656 3_565 120.0 n
O Na O 2_656 3_655 60.0 n
O Na O 2_656 3_665 60.0 n
O Na O 3_555 3_565 90.0 n
O Na O 3_555 3_655 90.0 n
O Na O 3_555 3_665 180.0 n
O Na O 3_565 3_655 180.0 n
O Na O 3_565 3_665 90.0 n
O Na O 3_655 3_665 90.0 n
O W O 1_455 1_555 180.0 n
O W O 1_455 2_545 90.0 n
O W O 1_455 2_555 90.0 n
O W O 1_455 3_554 90.0 n
O W O 1_455 3_555 90.0 n
O W O 1_555 2_545 90.0 n
O W O 1_555 2_555 90.0 n
O W O 1_555 3_554 90.0 n
O W O 1_555 3_555 90.0 n
O W O 2_545 2_555 180.0 n
O W O 2_545 3_554 90.0 n
O W O 2_545 3_555 90.0 n
O W O 2_555 3_554 90.0 n
O W O 2_555 3_555 90.0 n
O W O 3_554 3_555 180.0 n
Na O Na 1_544 1_545 90.00000(10) n
Na O Na 1_544 1_554 90.00000(10) n
Na O Na 1_544 1_555 180.0 n
Na O W 1_544 1_555 90.0 n
Na O W 1_544 1_655 90.0 n
Na O Na 1_545 1_554 180.0 n
Na O Na 1_545 1_555 90.00000(10) n
Na O W 1_545 1_555 90.0 n
Na O W 1_545 1_655 90.0 n
Na O Na 1_554 1_555 90.00000(10) n
Na O W 1_554 1_555 90.0 n
Na O W 1_554 1_655 90.0 n
Na O W 1_555 1_555 90.0 n
Na O W 1_555 1_655 90.0 n
W O W 1_555 1_655 180.0 n

loop_
_geom_bond_atom_site_label_1
_geom_bond_atom_site_label_2
_geom_bond_site_symmetry_2
_geom_bond_distance
_geom_bond_publ_flag
Na Na 1_455 3.857720(10) n
Na Na 1_545 3.857720(10) n
Na Na 1_554 3.857720(10) n
Na Na 1_556 3.857720(10) n
Na Na 1_565 3.857720(10) n
Na Na 1_655 3.857720(10) n
Na W 1_555 3.34088 n
Na W 1_556 3.34088 n
Na W 1_565 3.34088 n
Na W 1_566 3.34088 n
Na W 1_655 3.34088 n
Na W 1_656 3.34088 n
Na W 1_665 3.34088 n
Na W 1_666 3.34088 n
Na O 1_555 2.72782 n
Na O 1_556 2.72782 n
Na O 1_565 2.72782 n
Na O 1_566 2.72782 n
Na O 2_555 2.72782 n
Na O 2_556 2.72782 n
Na O 2_655 2.72782 n
Na O 2_656 2.72782 n
Na O 3_555 2.72782 n
Na O 3_565 2.72782 n
Na O 3_655 2.72782 n
Na O 3_665 2.72782 n
W Na 1_444 3.34088 n
W Na 1_445 3.34088 n
W Na 1_454 3.34088 n
W Na 1_455 3.34088 n
W Na 1_544 3.34088 n
W Na 1_545 3.34088 n
W Na 1_554 3.34088 n
W Na 1_555 3.34088 n
W O 1_455 1.92886 n
W O 1_555 1.92886 n
W O 2_545 1.92886 n
W O 2_555 1.92886 n
W O 3_554 1.92886 n
W O 3_555 1.92886 n
O Na 1_544 2.72782 n
O Na 1_545 2.72782 n
O Na 1_554 2.72782 n
O Na 1_555 2.72782 n
O W 1_555 1.92886 n
O W 1_655 1.92886 n
